data_4339242
loop_
_publ_author_name
'Armbr\"uster, Marc'
'Schnelle, Walter'
'Schwarz, Ulrich'
'Grin, Yuri'

_publ_section_title
;
 Chemical bonding in TiSb(2) and VSb(2): a quantum chemical and
 experimental study.
;
_journal_issue 16
_journal_name_full 'Inorganic chemistry'
_journal_page_first 6319
_journal_page_last 6328
_journal_paper_doi 10.1021/ic070284p
_journal_volume 46
_journal_year 2007
_chemical_formula_sum 'Sb2 Ti'
_chemical_formula_weight 291.40
_chemical_name_systematic
;
 Titaniumdistannide
;
_space_group_IT_number 140
_symmetry_cell_setting tetragonal
_symmetry_space_group_name_Hall '-I 4 2c'
_symmetry_space_group_name_H-M 'I 4/m c m'
_atom_sites_solution_hydrogens geom
_atom_sites_solution_primary direct
_atom_sites_solution_secondary difmap
_audit_creation_method SHELXL-97
_cell_angle_alpha 90.000(5)
_cell_angle_beta 90.000(5)
_cell_angle_gamma 90.000(5)
_cell_formula_units_Z 16
_cell_length_a 6.660(5)
_cell_length_b 6.660(5)
_cell_length_c 5.818(5)
_cell_measurement_temperature 293(2)
_cell_volume 258.1(4)
_computing_structure_refinement 'SHELXL-97 (Sheldrick, 1997)'
_diffrn_ambient_temperature 293(2)
_diffrn_measured_fraction_theta_full 0.840
_diffrn_measured_fraction_theta_max 0.840
_diffrn_measurement_device_type 'Rigaku R-AXIS RAPID'
_diffrn_radiation_monochromator graphite
_diffrn_radiation_source 'fine-focus sealed tube'
_diffrn_radiation_type MoK\a
_diffrn_radiation_wavelength 0.71073
_diffrn_reflns_av_R_equivalents 0.0509
_diffrn_reflns_av_sigmaI/netI 0.0398
_diffrn_reflns_limit_h_max 13
_diffrn_reflns_limit_h_min -17
_diffrn_reflns_limit_k_max 17
_diffrn_reflns_limit_k_min -16
_diffrn_reflns_limit_l_max 8
_diffrn_reflns_limit_l_min -12
_diffrn_reflns_number 3526
_diffrn_reflns_theta_full 71.75
_diffrn_reflns_theta_max 71.75
_diffrn_reflns_theta_min 4.33
_exptl_absorpt_coefficient_mu 23.405
_exptl_absorpt_correction_type numerical
_exptl_crystal_colour 'dark, metallic lustre'
_exptl_crystal_density_diffrn 7.500
_exptl_crystal_density_method 'not measured'
_exptl_crystal_description prism
_exptl_crystal_F_000 496
_exptl_crystal_size_max 0.2
_exptl_crystal_size_mid 0.2
_exptl_crystal_size_min 0.2
_refine_diff_density_max 3.188
_refine_diff_density_min -3.510
_refine_diff_density_rms 0.551
_refine_ls_extinction_coef 0.155(5)
_refine_ls_extinction_expression Fc^*^=kFc[1+0.001xFc^2^\l^3^/sin(2\q)]^-1/4^
_refine_ls_extinction_method SHELXL
_refine_ls_goodness_of_fit_ref 1.208
_refine_ls_hydrogen_treatment mixed
_refine_ls_matrix_type full
_refine_ls_number_parameters 8
_refine_ls_number_reflns 606
_refine_ls_number_restraints 0
_refine_ls_restrained_S_all 1.208
_refine_ls_R_factor_all 0.0273
_refine_ls_R_factor_gt 0.0260
_refine_ls_shift/su_max 0.000
_refine_ls_shift/su_mean 0.000
_refine_ls_structure_factor_coef Fsqd
_refine_ls_weighting_details 'calc w=1/[\s^2^(Fo^2^)+(0.0184P)^2^+0.9491P] where P=(Fo^2^+2Fc^2^)/3'
_refine_ls_weighting_scheme calc
_refine_ls_wR_factor_gt 0.0596
_refine_ls_wR_factor_ref 0.0603
_reflns_number_gt 588
_reflns_number_total 606
_reflns_threshold_expression >2sigma(I)
_cod_data_source_file ic070284p-file001.cif
_cod_data_source_block ma01016c_TiSb2
_cod_original_sg_symbol_H-M I4/mcm
_cod_database_code 4339242

loop_
_symmetry_equiv_pos_as_xyz
'x, y, z'
'-x, -y, z'
'x, -y, -z+1/2'
'-x, y, -z+1/2'
'-y, -x, -z+1/2'
'y, x, -z+1/2'
'y, -x, z'
'-y, x, z'
'x+1/2, y+1/2, z+1/2'
'-x+1/2, -y+1/2, z+1/2'
'x+1/2, -y+1/2, -z+1'
'-x+1/2, y+1/2, -z+1'
'-y+1/2, -x+1/2, -z+1'
'y+1/2, x+1/2, -z+1'
'y+1/2, -x+1/2, z+1/2'
'-y+1/2, x+1/2, z+1/2'
'-x, -y, -z'
'x, y, -z'
'-x, y, z-1/2'
'x, -y, z-1/2'
'y, x, z-1/2'
'-y, -x, z-1/2'
'-y, x, -z'
'y, -x, -z'
'-x+1/2, -y+1/2, -z+1/2'
'x+1/2, y+1/2, -z+1/2'
'-x+1/2, y+1/2, z'
'x+1/2, -y+1/2, z'
'y+1/2, x+1/2, z'
'-y+1/2, -x+1/2, z'
'-y+1/2, x+1/2, -z+1/2'
'y+1/2, -x+1/2, -z+1/2'

loop_
_atom_site_label
_atom_site_type_symbol
_atom_site_fract_x
_atom_site_fract_y
_atom_site_fract_z
_atom_site_U_iso_or_equiv
_atom_site_adp_type
_atom_site_occupancy
_atom_site_symmetry_multiplicity
_atom_site_calc_flag
_atom_site_refinement_flags
Sb1 Sb 0.151560(14) 0.651560(14) 0.0000 0.00555(5) Uani 1 4 d S
Ti2 Ti 0.0000 0.0000 0.2500 0.00424(8) Uani 1 8 d S

loop_
_atom_site_aniso_label
_atom_site_aniso_U_11
_atom_site_aniso_U_22
_atom_site_aniso_U_33
_atom_site_aniso_U_23
_atom_site_aniso_U_13
_atom_site_aniso_U_12
Sb1 0.00436(5) 0.00436(5) 0.00791(10) 0.000 0.000 0.00027(2)
Ti2 0.00397(8) 0.00397(8) 0.0048(2) 0.000 0.000 0.000

loop_
_atom_type_symbol
_atom_type_description
_atom_type_scat_dispersion_real
_atom_type_scat_dispersion_imag
_atom_type_scat_source
Ti Ti 0.2776 0.4457 'International Tables Vol C Tables 4.2.6.8 and 6.1.1.4'
Sb Sb -0.5866 1.5461 'International Tables Vol C Tables 4.2.6.8 and 6.1.1.4'

loop_
_geom_angle_atom_site_label_1
_geom_angle_atom_site_label_2
_geom_angle_atom_site_label_3
_geom_angle
_geom_angle_site_symmetry_1
_geom_angle_site_symmetry_3
Sb1 Sb1 Ti2 108.521(6) 17_565 1_565
Sb1 Sb1 Ti2 108.521(6) 17_565 25
Ti2 Sb1 Ti2 107.55(4) 1_565 25
Sb1 Sb1 Ti2 108.521(6) 17_565 17_565
Ti2 Sb1 Ti2 59.78(6) 1_565 17_565
Ti2 Sb1 Ti2 142.958(12) 25 17_565
Sb1 Sb1 Ti2 108.521(6) 17_565 9_554
Ti2 Sb1 Ti2 142.958(12) 1_565 9_554
Ti2 Sb1 Ti2 59.78(6) 25 9_554
Ti2 Sb1 Ti2 107.55(4) 17_565 9_554
Ti2 Ti2 Ti2 180.0 17_556 17
Ti2 Ti2 Sb1 119.89(3) 17_556 11_454
Ti2 Ti2 Sb1 60.11(3) 17 11_454
Ti2 Ti2 Sb1 60.11(3) 17_556 3_565
Ti2 Ti2 Sb1 119.89(3) 17 3_565
Sb1 Ti2 Sb1 142.958(12) 11_454 3_565
Ti2 Ti2 Sb1 119.89(3) 17_556 1_545
Ti2 Ti2 Sb1 60.11(3) 17 1_545
Sb1 Ti2 Sb1 75.62(3) 11_454 1_545
Sb1 Ti2 Sb1 139.537(13) 3_565 1_545
Ti2 Ti2 Sb1 60.11(3) 17_556 25
Ti2 Ti2 Sb1 119.89(3) 17 25
Sb1 Ti2 Sb1 139.537(13) 11_454 25
Sb1 Ti2 Sb1 75.62(3) 3_565 25
Sb1 Ti2 Sb1 72.45(4) 1_545 25
Ti2 Ti2 Sb1 119.89(3) 17_556 27_545
Ti2 Ti2 Sb1 60.11(3) 17 27_545
Sb1 Ti2 Sb1 120.22(6) 11_454 27_545
Sb1 Ti2 Sb1 72.45(4) 3_565 27_545
Sb1 Ti2 Sb1 75.62(3) 1_545 27_545
Sb1 Ti2 Sb1 74.68(4) 25 27_545
Ti2 Ti2 Sb1 60.11(3) 17_556 19_546
Ti2 Ti2 Sb1 119.89(3) 17 19_546
Sb1 Ti2 Sb1 72.45(4) 11_454 19_546
Sb1 Ti2 Sb1 120.22(6) 3_565 19_546
Sb1 Ti2 Sb1 74.68(4) 1_545 19_546
Sb1 Ti2 Sb1 75.62(3) 25 19_546
Sb1 Ti2 Sb1 142.958(12) 27_545 19_546
Ti2 Ti2 Sb1 119.89(3) 17_556 17_565
Ti2 Ti2 Sb1 60.11(3) 17 17_565
Sb1 Ti2 Sb1 75.62(3) 11_454 17_565
Sb1 Ti2 Sb1 74.68(4) 3_565 17_565
Sb1 Ti2 Sb1 120.22(6) 1_545 17_565
Sb1 Ti2 Sb1 142.958(12) 25 17_565
Sb1 Ti2 Sb1 75.62(3) 27_545 17_565
Sb1 Ti2 Sb1 139.537(13) 19_546 17_565
Ti2 Ti2 Sb1 60.11(3) 17_556 9_445
Ti2 Ti2 Sb1 119.89(3) 17 9_445
Sb1 Ti2 Sb1 74.68(4) 11_454 9_445
Sb1 Ti2 Sb1 75.62(3) 3_565 9_445
Sb1 Ti2 Sb1 142.958(12) 1_545 9_445
Sb1 Ti2 Sb1 120.22(6) 25 9_445
Sb1 Ti2 Sb1 139.537(13) 27_545 9_445
Sb1 Ti2 Sb1 75.62(3) 19_546 9_445
Sb1 Ti2 Sb1 72.45(4) 17_565 9_445

loop_
_geom_bond_atom_site_label_1
_geom_bond_atom_site_label_2
_geom_bond_distance
_geom_bond_site_symmetry_2
Sb1 Sb1 2.855(2) 17_565
Sb1 Ti2 2.9188(18) 1_565
Sb1 Ti2 2.9188(18) 25
Sb1 Ti2 2.9188(18) 17_565
Sb1 Ti2 2.9188(18) 9_554
Ti2 Ti2 2.909(2) 17_556
Ti2 Ti2 2.909(2) 17
Ti2 Sb1 2.9188(18) 11_454
Ti2 Sb1 2.9188(18) 3_565
Ti2 Sb1 2.9188(18) 1_545
Ti2 Sb1 2.9188(18) 25
Ti2 Sb1 2.9188(18) 27_545
Ti2 Sb1 2.9188(18) 19_546
Ti2 Sb1 2.9188(18) 17_565
Ti2 Sb1 2.9188(18) 9_445
